data_7716271
loop_
_publ_author_name
'Bhattacharjee, Sudip'
'Chakraborty, Tonmoy'
'Banerjee, Soumadip'
'Das, Abhijit K.'
'Bhaumik, Asim'

_publ_section_title
;
 Construction of a series of pH stable Ca-based MOFs, their CO<sub>2</sub>
 adsorption and catalytic activity.
;
_journal_issue 26
_journal_name_full 'Dalton transactions (Cambridge, England : 2003)'
_journal_page_first 11120
_journal_page_last 11132
_journal_paper_doi 10.1039/d4dt01150c
_journal_volume 53
_journal_year 2024
_chemical_formula_moiety 'C13.05 H15.05 Ca2 N O12'
_chemical_formula_sum 'C13.05 H15.05 Ca2 N O12'
_chemical_formula_weight 458.07
_space_group_crystal_system triclinic
_space_group_IT_number 2
_space_group_name_Hall '-P 1'
_space_group_name_H-M_alt 'P -1'
_atom_sites_solution_hydrogens mixed
_atom_sites_solution_primary iterative
_audit_creation_date 2023-05-30
_audit_creation_method
;
Olex2 1.5
(compiled 2022.04.07 svn.rca3783a0 for OlexSys, GUI svn.r6498)
;
_audit_update_record
;
2023-07-26 deposited with the CCDC.	2024-05-28 downloaded from the CCDC.
;
_cell_angle_alpha 96.156(8)
_cell_angle_beta 98.994(7)
_cell_angle_gamma 113.548(7)
_cell_formula_units_Z 2
_cell_length_a 9.2135(19)
_cell_length_b 10.112(2)
_cell_length_c 10.455(2)
_cell_measurement_reflns_used 5925
_cell_measurement_temperature 166(2)
_cell_measurement_theta_max 25.695
_cell_measurement_theta_min 2.236
_cell_volume 866.3(3)
_computing_cell_refinement 'SAINT V8.38A (Bruker, 2018)'
_computing_data_reduction 'SAINT V8.38A (Bruker, 2018)'
_computing_molecular_graphics 'Olex2 1.5 (Dolomanov et al., 2009)'
_computing_publication_material 'Olex2 1.5 (Dolomanov et al., 2009)'
_computing_structure_refinement 'XL  (Sheldrick, 2008)'
_computing_structure_solution 'olex2.solve 1.5 (Bourhis et al., 2015)'
_diffrn_ambient_temperature 166.52
_diffrn_detector 'Bruker APEX2 area detector'
_diffrn_detector_area_resol_mean 7.9
_diffrn_detector_type 'CCD area detector'
_diffrn_measured_fraction_theta_full 0.975
_diffrn_measured_fraction_theta_max 0.975
_diffrn_measurement_device 'three-circle diffractometer'
_diffrn_measurement_device_type 'Bruker APEX-II CCD'
_diffrn_measurement_method '\f and \w scans'
_diffrn_radiation_monochromator 'mirror optics'
_diffrn_radiation_probe x-ray
_diffrn_radiation_type MoK\a
_diffrn_radiation_wavelength 0.71073
_diffrn_reflns_av_R_equivalents 0.0525
_diffrn_reflns_av_unetI/netI 0.0593
_diffrn_reflns_Laue_measured_fraction_full 0.975
_diffrn_reflns_Laue_measured_fraction_max 0.975
_diffrn_reflns_limit_h_max 10
_diffrn_reflns_limit_h_min -9
_diffrn_reflns_limit_k_max 12
_diffrn_reflns_limit_k_min -12
_diffrn_reflns_limit_l_max 12
_diffrn_reflns_limit_l_min -12
_diffrn_reflns_number 7790
_diffrn_reflns_point_group_measured_fraction_full 0.975
_diffrn_reflns_point_group_measured_fraction_max 0.975
_diffrn_reflns_theta_full 24.999
_diffrn_reflns_theta_max 24.999
_diffrn_reflns_theta_min 2.237
_diffrn_source 'microfocus sealed X-ray tube'
_diffrn_source_current 1.0
_diffrn_source_power 0.05
_diffrn_source_type 'Incoatec I\ms'
_diffrn_source_voltage 50.0
_diffrn_standards_number 0
_exptl_absorpt_coefficient_mu 0.727
_exptl_absorpt_correction_T_max 0.7453
_exptl_absorpt_correction_T_min 0.4980
_exptl_absorpt_correction_type multi-scan
_exptl_absorpt_process_details
;
SADABS-2016/2 (Bruker,2016/2) was used for absorption correction.
wR2(int) was 0.1379 before and 0.0701 after correction.
The Ratio of minimum to maximum transmission is 0.6682.
The \l/2 correction factor is Not present.
;
_exptl_crystal_colour 'clear white'
_exptl_crystal_colour_lustre clear
_exptl_crystal_colour_primary white
_exptl_crystal_density_diffrn 1.756
_exptl_crystal_description block
_exptl_crystal_F_000 473
_exptl_crystal_size_max 0.4
_exptl_crystal_size_mid 0.3
_exptl_crystal_size_min 0.2
_refine_diff_density_max 0.581
_refine_diff_density_min -1.412
_refine_diff_density_rms 0.080
_refine_ls_extinction_coef 0.023(7)
_refine_ls_extinction_expression Fc^*^=kFc[1+0.001xFc^2^\l^3^/sin(2\q)]^-1/4^
_refine_ls_extinction_method 'SHELXL-2016/6 (Sheldrick 2016)'
_refine_ls_goodness_of_fit_ref 1.033
_refine_ls_hydrogen_treatment constr
_refine_ls_matrix_type full
_refine_ls_number_parameters 272
_refine_ls_number_reflns 2971
_refine_ls_number_restraints 1
_refine_ls_restrained_S_all 1.033
_refine_ls_R_factor_all 0.0423
_refine_ls_R_factor_gt 0.0398
_refine_ls_shift/su_max 0.000
_refine_ls_shift/su_mean 0.000
_refine_ls_structure_factor_coef Fsqd
_refine_ls_weighting_details 'w=1/[\s^2^(Fo^2^)+(0.0419P)^2^+1.2637P] where P=(Fo^2^+2Fc^2^)/3'
_refine_ls_weighting_scheme calc
_refine_ls_wR_factor_gt 0.1055
_refine_ls_wR_factor_ref 0.1076
_reflns_Friedel_coverage 0.000
_reflns_number_gt 2757
_reflns_number_total 2971
_reflns_threshold_expression 'I > 2\s(I)'
_cod_data_source_file d4dt01150c2.cif
_cod_data_source_block mo_ab170223_0m_a
_cod_depositor_comments 'Adding full bibliography for 7716268--7716271.cif.'
_cod_database_code 7716271
_shelx_shelxl_version_number 2016/6
_shelx_space_group_comment
;
The symmetry employed for this shelxl refinement is uniquely defined
by the following loop, which should always be used as a source of
symmetry information in preference to the above space-group names.
They are only intended as comments.
;
_shelx_estimated_absorpt_t_max 0.868
_shelx_estimated_absorpt_t_min 0.760
_olex2_refinement_description
;
1. Fixed Uiso
 At 1.2 times of:
  All C(H) groups
 At 1.5 times of:
  All C(H,H,H) groups, All O(H,H) groups
2. Restrained distances
 Ca2-H10A \\sim Ca2-H10B
 with sigma of 0.02
3. Uiso/Uaniso restraints and constraints
Uanis(C11B) = Uanis(C11A)
Uanis(C13A) = Uanis(C13B)
Uanis(C12B) = Uanis(C12A)
4. Others
 Fixed Sof: C11A(0.7) H11C(0.7) C12A(0.75) H12A(0.75) H12B(0.75) H12C(0.75)
 C13A(0.75) H13A(0.75) H13B(0.75) H13C(0.75) C11B(0.35) H11D(0.35) C12B(0.25)
 H12D(0.25) H12E(0.25) H12F(0.25) C13B(0.25) H13D(0.25) H13E(0.25) H13F(0.25)
5.a Free rotating group:
 O10(H10A,H10B)
5.b Rotating group:
 O9(H9A,H9B), O11(H11A,H11B)
5.c Aromatic/amide H refined with riding coordinates:
 C3(H3), C9(H9), C11A(H11C), C11B(H11D)
5.d Idealised Me refined as rotating group:
 C12A(H12A,H12B,H12C), C13A(H13A,H13B,H13C), C12B(H12D,H12E,H12F), C13B(H13D,
 H13E,H13F)
;
_olex2_submission_special_instructions 'No special instructions were received'

loop_
_space_group_symop_operation_xyz
'x, y, z'
'-x, -y, -z'

loop_
_atom_site_label
_atom_site_type_symbol
_atom_site_fract_x
_atom_site_fract_y
_atom_site_fract_z
_atom_site_U_iso_or_equiv
_atom_site_adp_type
_atom_site_occupancy
_atom_site_site_symmetry_order
_atom_site_calc_flag
_atom_site_refinement_flags_posn
_atom_site_refinement_flags_adp
_atom_site_refinement_flags_occupancy
_atom_site_disorder_assembly
_atom_site_disorder_group
Ca2 Ca 0.76747(5) 0.37946(5) 0.46801(4) 0.00729(18) Uani 1 1 d D . . . .
Ca1 Ca 0.47551(6) 0.04898(5) 0.18017(4) 0.00908(19) Uani 1 1 d . . . . .
O8 O 1.26755(19) 0.38844(18) 0.52847(17) 0.0133(4) Uani 1 1 d . . . . .
O4 O 0.5649(2) 0.30377(17) 0.26257(16) 0.0121(4) Uani 1 1 d . . . . .
O2 O 0.4307(2) 0.83805(18) 0.00329(16) 0.0121(4) Uani 1 1 d . . . . .
O6 O 0.6864(2) 0.12217(17) 0.40870(17) 0.0127(4) Uani 1 1 d . . . . .
O7 O 1.01876(19) 0.36680(17) 0.45855(16) 0.0102(4) Uani 1 1 d . . . . .
O3 O 0.8076(2) 0.4574(2) 0.24199(17) 0.0174(4) Uani 1 1 d . . . . .
O1 O 0.4347(3) 0.7860(2) 0.20299(17) 0.0209(4) Uani 1 1 d . . . . .
O5 O 0.7528(2) 0.0679(2) 0.22126(17) 0.0193(4) Uani 1 1 d . . . . .
O9 O 0.5240(2) 0.3006(2) 0.55160(18) 0.0192(4) Uani 1 1 d . . . . .
H9A H 0.547910 0.302459 0.636198 0.029 Uiso 1 1 d R U . . .
H9B H 0.482912 0.364593 0.545461 0.029 Uiso 1 1 d R U . . .
O10 O 0.8575(2) 0.3665(2) 0.69259(19) 0.0273(5) Uani 1 1 d G . . . .
H10A H 0.955899 0.412788 0.739881 0.041 Uiso 1 1 d DG U . . .
H10B H 0.799258 0.327929 0.748209 0.041 Uiso 1 1 d DG U . . .
O11 O 0.3242(3) 0.0072(3) 0.3513(2) 0.0360(6) Uani 1 1 d . . . . .
H11A H 0.227053 -0.066493 0.320310 0.054 Uiso 1 1 d R U . . .
H11B H 0.369649 -0.024574 0.414746 0.054 Uiso 1 1 d R U . . .
O12 O 0.2431(2) 0.0662(2) 0.0794(2) 0.0336(5) Uani 1 1 d . . . . .
C1 C 0.4425(3) 0.7571(2) 0.0843(2) 0.0104(5) Uani 1 1 d . . . . .
C10 C 1.1167(3) 0.3115(2) 0.4952(2) 0.0089(5) Uani 1 1 d . . . . .
C5 C 0.6570(3) 0.3973(2) 0.2047(2) 0.0100(5) Uani 1 1 d . . . . .
C8 C 1.0512(3) 0.1506(2) 0.4978(2) 0.0092(5) Uani 1 1 d . . . . .
C7 C 0.9012(3) 0.0488(3) 0.4220(2) 0.0090(5) Uani 1 1 d . . . . .
C4 C 0.5752(3) 0.4457(2) 0.0941(2) 0.0094(5) Uani 1 1 d . . . . .
C2 C 0.4687(3) 0.6224(2) 0.0387(2) 0.0097(5) Uani 1 1 d . . . . .
C3 C 0.5430(3) 0.5661(2) 0.1304(2) 0.0102(5) Uani 1 1 d . . . . .
H3 H 0.572612 0.611223 0.220764 0.012 Uiso 1 1 calc R U . . .
C6 C 0.7754(3) 0.0862(2) 0.3434(2) 0.0104(5) Uani 1 1 d . . . . .
C9 C 1.1464(3) 0.0994(3) 0.5761(2) 0.0095(5) Uani 1 1 d . . . . .
H9 H 1.247420 0.168310 0.629996 0.011 Uiso 1 1 calc R U . . .
N1 N 0.1203(3) 0.2165(3) 0.0409(3) 0.0275(6) Uani 1 1 d . . . . .
C11A C 0.1736(5) 0.1168(4) 0.0060(4) 0.0216(7) Uani 0.7 1 d . . P A -1
H11C H 0.155093 0.081997 -0.085823 0.026 Uiso 0.7 1 calc R U P A -1
C12A C 0.1496(6) 0.2754(5) 0.1836(5) 0.0394(10) Uani 0.75 1 d . . P A -1
H12A H 0.045423 0.251461 0.209226 0.059 Uiso 0.75 1 calc R U P A -1
H12B H 0.212017 0.382316 0.200592 0.059 Uiso 0.75 1 calc R U P A -1
H12C H 0.210659 0.231436 0.234992 0.059 Uiso 0.75 1 calc R U P A -1
C13A C 0.0328(6) 0.2665(5) -0.0505(5) 0.0441(12) Uani 0.75 1 d . . P A -1
H13A H 0.018871 0.215932 -0.140009 0.066 Uiso 0.75 1 calc R U P A -1
H13B H 0.092936 0.372557 -0.044124 0.066 Uiso 0.75 1 calc R U P A -1
H13C H -0.073847 0.245452 -0.030689 0.066 Uiso 0.75 1 calc R U P A -1
C11B C 0.1883(9) 0.1639(9) 0.1131(8) 0.0216(7) Uani 0.35 1 d . . P A -2
H11D H 0.204353 0.196696 0.204945 0.026 Uiso 0.35 1 calc R U P A -2
C12B C 0.0325(18) 0.3093(15) 0.0746(14) 0.0394(10) Uani 0.25 1 d . . P A -2
H12D H -0.084871 0.250037 0.046088 0.059 Uiso 0.25 1 calc R U P A -2
H12E H 0.064677 0.393303 0.029489 0.059 Uiso 0.25 1 calc R U P A -2
H12F H 0.060716 0.344746 0.170106 0.059 Uiso 0.25 1 calc R U P A -2
C13B C 0.0808(18) 0.1720(16) -0.1134(16) 0.0441(12) Uani 0.25 1 d . . P A -2
H13D H 0.104101 0.260231 -0.152442 0.066 Uiso 0.25 1 calc R U P A -2
H13E H -0.034160 0.104666 -0.144824 0.066 Uiso 0.25 1 calc R U P A -2
H13F H 0.147762 0.123487 -0.139210 0.066 Uiso 0.25 1 calc R U P A -2

loop_
_atom_site_aniso_label
_atom_site_aniso_U_11
_atom_site_aniso_U_22
_atom_site_aniso_U_33
_atom_site_aniso_U_23
_atom_site_aniso_U_13
_atom_site_aniso_U_12
Ca2 0.0063(3) 0.0064(3) 0.0090(3) 0.00259(18) 0.00105(18) 0.0025(2)
Ca1 0.0101(3) 0.0076(3) 0.0099(3) 0.00241(19) 0.00210(19) 0.0039(2)
O8 0.0070(9) 0.0089(8) 0.0223(9) 0.0035(7) 0.0011(7) 0.0024(7)
O4 0.0163(9) 0.0080(8) 0.0100(8) 0.0031(7) 0.0006(7) 0.0036(7)
O2 0.0173(9) 0.0100(8) 0.0103(8) 0.0035(7) 0.0020(7) 0.0071(7)
O6 0.0091(8) 0.0095(8) 0.0200(9) 0.0030(7) 0.0018(7) 0.0048(7)
O7 0.0078(8) 0.0075(8) 0.0161(9) 0.0036(6) 0.0012(6) 0.0041(7)
O3 0.0134(9) 0.0219(10) 0.0177(9) 0.0080(7) 0.0015(7) 0.0077(8)
O1 0.0427(12) 0.0178(9) 0.0122(9) 0.0060(7) 0.0110(8) 0.0201(9)
O5 0.0182(10) 0.0275(10) 0.0157(9) 0.0072(8) 0.0012(7) 0.0135(8)
O9 0.0191(10) 0.0295(11) 0.0207(10) 0.0149(8) 0.0119(8) 0.0168(9)
O10 0.0143(10) 0.0443(13) 0.0159(10) 0.0150(9) 0.0020(8) 0.0032(9)
O11 0.0337(12) 0.0655(16) 0.0307(12) 0.0283(11) 0.0219(10) 0.0330(12)
O12 0.0175(11) 0.0338(12) 0.0476(14) 0.0086(10) -0.0045(9) 0.0128(10)
C1 0.0111(12) 0.0081(11) 0.0107(11) 0.0021(9) 0.0014(9) 0.0029(9)
C10 0.0093(12) 0.0095(11) 0.0080(11) 0.0016(9) 0.0013(9) 0.0044(10)
C5 0.0140(13) 0.0068(11) 0.0091(11) -0.0013(9) -0.0004(9) 0.0061(10)
C8 0.0094(11) 0.0087(11) 0.0113(11) 0.0028(9) 0.0045(9) 0.0045(10)
C7 0.0081(11) 0.0107(11) 0.0101(11) 0.0028(9) 0.0025(9) 0.0054(9)
C4 0.0088(11) 0.0072(11) 0.0104(11) 0.0038(9) 0.0013(9) 0.0014(9)
C2 0.0099(11) 0.0074(11) 0.0113(11) 0.0031(9) 0.0032(9) 0.0024(9)
C3 0.0124(12) 0.0088(11) 0.0073(11) 0.0009(9) 0.0008(9) 0.0028(10)
C6 0.0081(11) 0.0033(10) 0.0166(13) 0.0026(9) -0.0008(9) 0.0002(9)
C9 0.0056(11) 0.0080(11) 0.0130(11) 0.0010(9) -0.0006(9) 0.0021(9)
N1 0.0257(13) 0.0278(13) 0.0355(14) 0.0118(11) 0.0124(11) 0.0141(11)
C11A 0.0137(17) 0.0243(18) 0.0242(17) 0.0028(15) 0.0029(15) 0.0063(15)
C12A 0.042(3) 0.039(2) 0.039(2) -0.0006(19) 0.019(2) 0.016(2)
C13A 0.033(2) 0.044(3) 0.063(3) 0.031(2) 0.006(2) 0.021(2)
C11B 0.0137(17) 0.0243(18) 0.0242(17) 0.0028(15) 0.0029(15) 0.0063(15)
C12B 0.042(3) 0.039(2) 0.039(2) -0.0006(19) 0.019(2) 0.016(2)
C13B 0.033(2) 0.044(3) 0.063(3) 0.031(2) 0.006(2) 0.021(2)

loop_
_atom_type_symbol
_atom_type_description
_atom_type_scat_dispersion_real
_atom_type_scat_dispersion_imag
_atom_type_scat_source
C C 0.0033 0.0016 'International Tables Vol C Tables 4.2.6.8 and 6.1.1.4'
H H 0.0000 0.0000 'International Tables Vol C Tables 4.2.6.8 and 6.1.1.4'
Ca Ca 0.2262 0.3064 'International Tables Vol C Tables 4.2.6.8 and 6.1.1.4'
N N 0.0061 0.0033 'International Tables Vol C Tables 4.2.6.8 and 6.1.1.4'
O O 0.0106 0.0060 'International Tables Vol C Tables 4.2.6.8 and 6.1.1.4'

loop_
_geom_angle_atom_site_label_1
_geom_angle_atom_site_label_2
_geom_angle_atom_site_label_3
_geom_angle
_geom_angle_site_symmetry_1
_geom_angle_site_symmetry_3
_geom_angle_publ_flag
Ca2 Ca2 Ca1 130.69(2) 2_766 . ?
O8 Ca2 Ca2 87.10(4) 2_766 2_766 ?
O8 Ca2 Ca1 116.32(4) 2_766 . ?
O8 Ca2 O3 73.26(6) 2_766 . ?
O8 Ca2 C10 26.40(6) 2_766 2_766 ?
O4 Ca2 Ca2 128.64(5) . 2_766 ?
O4 Ca2 Ca1 34.48(4) . . ?
O4 Ca2 O8 82.19(6) . 2_766 ?
O4 Ca2 O7 122.46(6) . 2_766 ?
O4 Ca2 O3 52.02(6) . . ?
O4 Ca2 C10 101.14(6) . 2_766 ?
O6 Ca2 Ca2 115.11(4) . 2_766 ?
O6 Ca2 Ca1 40.92(4) . . ?
O6 Ca2 O8 155.22(6) . 2_766 ?
O6 Ca2 O4 75.36(6) . . ?
O6 Ca2 O7 150.87(6) . 2_766 ?
O6 Ca2 O7 77.69(6) . . ?
O6 Ca2 O3 100.11(6) . . ?
O6 Ca2 O9 82.83(6) . . ?
O6 Ca2 O10 89.11(7) . . ?
O6 Ca2 C10 171.53(6) . 2_766 ?
O7 Ca2 Ca2 37.54(4) . 2_766 ?
O7 Ca2 Ca2 35.99(4) 2_766 2_766 ?
O7 Ca2 Ca1 149.83(4) 2_766 . ?
O7 Ca2 Ca1 99.64(4) . . ?
O7 Ca2 O8 52.83(5) 2_766 2_766 ?
O7 Ca2 O8 122.94(6) . 2_766 ?
O7 Ca2 O4 117.55(6) . . ?
O7 Ca2 O7 73.53(6) . 2_766 ?
O7 Ca2 O3 79.22(6) 2_766 . ?
O7 Ca2 O3 79.65(6) . . ?
O7 Ca2 O9 148.85(6) . . ?
O7 Ca2 O10 79.32(6) . . ?
O7 Ca2 C10 26.67(6) 2_766 2_766 ?
O7 Ca2 C10 97.57(6) . 2_766 ?
O3 Ca2 Ca2 76.76(4) . 2_766 ?
O3 Ca2 Ca1 70.62(4) . . ?
O3 Ca2 C10 71.96(6) . 2_766 ?
O9 Ca2 Ca2 148.19(5) . 2_766 ?
O9 Ca2 Ca1 80.37(5) . . ?
O9 Ca2 O8 83.04(6) . 2_766 ?
O9 Ca2 O4 79.86(6) . . ?
O9 Ca2 O7 120.80(6) . 2_766 ?
O9 Ca2 O3 128.06(6) . . ?
O9 Ca2 C10 104.31(7) . 2_766 ?
O10 Ca2 Ca2 77.91(5) . 2_766 ?
O10 Ca2 Ca1 127.09(6) . . ?
O10 Ca2 O8 107.12(7) . 2_766 ?
O10 Ca2 O4 152.96(6) . . ?
O10 Ca2 O7 81.33(6) . 2_766 ?
O10 Ca2 O3 154.62(6) . . ?
O10 Ca2 O9 76.29(7) . . ?
O10 Ca2 C10 96.96(7) . 2_766 ?
C10 Ca2 Ca2 60.85(5) 2_766 2_766 ?
C10 Ca2 Ca1 134.86(5) 2_766 . ?
Ca1 Ca1 Ca2 129.75(2) 2_655 . ?
O4 Ca1 Ca2 35.41(4) . . ?
O4 Ca1 Ca1 115.35(4) . 2_655 ?
O4 Ca1 O2 152.08(6) . 1_545 ?
O4 Ca1 O2 77.12(6) . 2_665 ?
O4 Ca1 O6 71.33(5) . . ?
O4 Ca1 O1 153.65(6) . 1_545 ?
O4 Ca1 O5 92.58(6) . . ?
O4 Ca1 O11 86.18(8) . . ?
O4 Ca1 C1 167.33(7) . 1_545 ?
O2 Ca1 Ca2 97.73(4) 2_665 . ?
O2 Ca1 Ca2 150.23(4) 1_545 . ?
O2 Ca1 Ca1 38.23(4) 2_665 2_655 ?
O2 Ca1 Ca1 36.73(4) 1_545 2_655 ?
O2 Ca1 O2 74.96(6) 2_665 1_545 ?
O2 Ca1 O6 122.67(5) 1_545 . ?
O2 Ca1 O6 118.45(6) 2_665 . ?
O2 Ca1 O1 123.39(6) 2_665 1_545 ?
O2 Ca1 O1 51.28(6) 1_545 1_545 ?
O2 Ca1 O5 79.71(6) 2_665 . ?
O2 Ca1 C1 25.80(6) 1_545 1_545 ?
O2 Ca1 C1 98.11(6) 2_665 1_545 ?
O6 Ca1 Ca2 35.96(4) . . ?
O6 Ca1 Ca1 129.86(4) . 2_655 ?
O6 Ca1 C1 101.53(6) . 1_545 ?
O1 Ca1 Ca2 119.26(5) 1_545 . ?
O1 Ca1 Ca1 86.56(4) 1_545 2_655 ?
O1 Ca1 O6 83.48(6) 1_545 . ?
O1 Ca1 C1 25.91(6) 1_545 1_545 ?
O5 Ca1 Ca2 68.20(5) . . ?
O5 Ca1 Ca1 78.51(5) . 2_655 ?
O5 Ca1 O2 82.05(6) . 1_545 ?
O5 Ca1 O6 51.36(6) . . ?
O5 Ca1 O1 76.97(6) . 1_545 ?
O5 Ca1 C1 74.94(7) . 1_545 ?
O11 Ca1 Ca2 78.25(7) . . ?
O11 Ca1 Ca1 151.94(7) . 2_655 ?
O11 Ca1 O2 120.20(8) . 1_545 ?
O11 Ca1 O2 154.76(7) . 2_665 ?
O11 Ca1 O6 72.38(7) . . ?
O11 Ca1 O1 78.77(7) . 1_545 ?
O11 Ca1 O5 120.32(7) . . ?
O11 Ca1 C1 101.86(8) . 1_545 ?
O12 Ca1 Ca2 115.31(6) . . ?
O12 Ca1 Ca1 85.43(6) . 2_655 ?
O12 Ca1 O4 83.51(7) . . ?
O12 Ca1 O2 92.23(7) . 1_545 ?
O12 Ca1 O2 80.27(7) . 2_665 ?
O12 Ca1 O6 142.76(7) . . ?
O12 Ca1 O1 114.20(7) . 1_545 ?
O12 Ca1 O5 159.97(8) . . ?
O12 Ca1 O11 79.13(8) . . ?
O12 Ca1 C1 107.47(7) . 1_545 ?
C1 Ca1 Ca2 136.23(5) 1_545 . ?
C1 Ca1 Ca1 60.69(5) 1_545 2_655 ?
C10 O8 Ca2 91.96(13) . 2_766 ?
Ca1 O4 Ca2 110.11(6) . . ?
C5 O4 Ca2 94.29(13) . . ?
C5 O4 Ca1 119.06(14) . . ?
Ca1 O2 Ca1 105.04(6) 2_665 1_565 ?
C1 O2 Ca1 93.80(14) . 1_565 ?
C1 O2 Ca1 147.37(16) . 2_665 ?
Ca2 O6 Ca1 103.11(6) . . ?
C6 O6 Ca2 115.03(14) . . ?
C6 O6 Ca1 86.31(13) . . ?
Ca2 O7 Ca2 106.47(6) . 2_766 ?
C10 O7 Ca2 147.65(15) . . ?
C10 O7 Ca2 92.45(14) . 2_766 ?
C5 O3 Ca2 87.24(14) . . ?
C1 O1 Ca1 91.17(13) . 1_565 ?
C6 O5 Ca1 96.66(15) . . ?
Ca2 O9 H9A 109.6 . . ?
Ca2 O9 H9B 109.5 . . ?
H9A O9 H9B 104.3 . . ?
Ca2 O10 H10A 126.3 . . ?
Ca2 O10 H10B 128.5 . . ?
H10A O10 H10B 104.5 . . ?
Ca1 O11 H11A 109.9 . . ?
Ca1 O11 H11B 110.6 . . ?
H11A O11 H11B 103.6 . . ?
C11A O12 Ca1 151.9(2) . . ?
C11B O12 Ca1 128.6(4) . . ?
O2 C1 Ca1 60.40(12) . 1_565 ?
O2 C1 O1 121.7(2) . . ?
O2 C1 C2 119.2(2) . . ?
O1 C1 Ca1 62.92(12) . 1_565 ?
O1 C1 C2 119.1(2) . . ?
C2 C1 Ca1 166.34(16) . 1_565 ?
O8 C10 Ca2 61.63(12) . 2_766 ?
O8 C10 O7 121.6(2) . . ?
O8 C10 C8 119.2(2) . . ?
O7 C10 Ca2 60.87(12) . 2_766 ?
O7 C10 C8 119.2(2) . . ?
C8 C10 Ca2 170.78(15) . 2_766 ?
O4 C5 C4 116.9(2) . . ?
O3 C5 O4 123.1(2) . . ?
O3 C5 C4 119.7(2) . . ?
C7 C8 C10 123.0(2) . . ?
C9 C8 C10 118.6(2) . . ?
C9 C8 C7 118.3(2) . . ?
C8 C7 C6 125.3(2) . . ?
C9 C7 C8 119.5(2) 2_756 . ?
C9 C7 C6 115.1(2) 2_756 . ?
C2 C4 C5 124.3(2) 2_665 . ?
C3 C4 C5 116.1(2) . . ?
C3 C4 C2 119.5(2) . 2_665 ?
C4 C2 C1 122.2(2) 2_665 . ?
C3 C2 C1 119.4(2) . . ?
C3 C2 C4 118.3(2) . 2_665 ?
C4 C3 H3 118.9 . . ?
C2 C3 C4 122.2(2) . . ?
C2 C3 H3 118.9 . . ?
O6 C6 C7 115.9(2) . . ?
O5 C6 O6 123.5(2) . . ?
O5 C6 C7 120.2(2) . . ?
C8 C9 H9 118.9 . . ?
C7 C9 C8 122.2(2) 2_756 . ?
C7 C9 H9 118.9 2_756 . ?
C11A N1 C12A 118.3(3) . . ?
C11A N1 C13A 123.4(4) . . ?
C13A N1 C12A 118.3(3) . . ?
C11B N1 C12B 128.9(7) . . ?
C11B N1 C13B 122.8(7) . . ?
C12B N1 C13B 107.4(8) . . ?
O12 C11A N1 126.4(4) . . ?
O12 C11A H11C 116.8 . . ?
N1 C11A H11C 116.8 . . ?
N1 C12A H12A 109.5 . . ?
N1 C12A H12B 109.5 . . ?
N1 C12A H12C 109.5 . . ?
H12A C12A H12B 109.5 . . ?
H12A C12A H12C 109.5 . . ?
H12B C12A H12C 109.5 . . ?
N1 C13A H13A 109.5 . . ?
N1 C13A H13B 109.5 . . ?
N1 C13A H13C 109.5 . . ?
H13A C13A H13B 109.5 . . ?
H13A C13A H13C 109.5 . . ?
H13B C13A H13C 109.5 . . ?
O12 C11B H11D 116.2 . . ?
N1 C11B O12 127.5(7) . . ?
N1 C11B H11D 116.2 . . ?
N1 C12B H12D 109.5 . . ?
N1 C12B H12E 109.5 . . ?
N1 C12B H12F 109.5 . . ?
H12D C12B H12E 109.5 . . ?
H12D C12B H12F 109.5 . . ?
H12E C12B H12F 109.5 . . ?
N1 C13B H13D 109.5 . . ?
N1 C13B H13E 109.5 . . ?
N1 C13B H13F 109.5 . . ?
H13D C13B H13E 109.5 . . ?
H13D C13B H13F 109.5 . . ?
H13E C13B H13F 109.5 . . ?

loop_
_geom_bond_atom_site_label_1
_geom_bond_atom_site_label_2
_geom_bond_distance
_geom_bond_site_symmetry_2
_geom_bond_publ_flag
Ca2 Ca2 3.8933(12) 2_766 ?
Ca2 Ca1 3.9484(10) . ?
Ca2 O8 2.4907(17) 2_766 ?
Ca2 O4 2.4365(17) . ?
Ca2 O6 2.3807(17) . ?
Ca2 O7 2.3859(17) . ?
Ca2 O7 2.4736(17) 2_766 ?
Ca2 O3 2.6041(19) . ?
Ca2 O9 2.4011(18) . ?
Ca2 O10 2.4004(19) . ?
Ca2 C10 2.829(2) 2_766 ?
Ca1 Ca1 3.9328(12) 2_655 ?
Ca1 O4 2.3803(17) . ?
Ca1 O2 2.4353(17) 2_665 ?
Ca1 O2 2.5201(17) 1_545 ?
Ca1 O6 2.6557(18) . ?
Ca1 O1 2.5753(18) 1_545 ?
Ca1 O5 2.4488(19) . ?
Ca1 O11 2.407(2) . ?
Ca1 O12 2.314(2) . ?
Ca1 C1 2.892(2) 1_545 ?
O8 C10 1.259(3) . ?
O4 C5 1.274(3) . ?
O2 C1 1.261(3) . ?
O6 C6 1.277(3) . ?
O7 C10 1.271(3) . ?
O3 C5 1.247(3) . ?
O1 C1 1.264(3) . ?
O5 C6 1.243(3) . ?
O9 H9A 0.8737 . ?
O9 H9B 0.8736 . ?
O10 H10A 0.8700 . ?
O10 H10B 0.8700 . ?
O11 H11A 0.8863 . ?
O11 H11B 0.8866 . ?
O12 C11A 1.206(4) . ?
O12 C11B 1.318(8) . ?
C1 C2 1.516(3) . ?
C10 C8 1.497(3) . ?
C5 C4 1.513(3) . ?
C8 C7 1.394(3) . ?
C8 C9 1.392(3) . ?
C7 C6 1.510(3) . ?
C7 C9 1.387(3) 2_756 ?
C4 C2 1.401(3) 2_665 ?
C4 C3 1.393(3) . ?
C2 C3 1.391(3) . ?
C3 H3 0.9500 . ?
C9 H9 0.9500 . ?
N1 C11A 1.328(5) . ?
N1 C12A 1.486(5) . ?
N1 C13A 1.417(5) . ?
N1 C11B 1.204(8) . ?
N1 C12B 1.511(13) . ?
N1 C13B 1.571(17) . ?
C11A H11C 0.9500 . ?
C12A H12A 0.9800 . ?
C12A H12B 0.9800 . ?
C12A H12C 0.9800 . ?
C13A H13A 0.9800 . ?
C13A H13B 0.9800 . ?
C13A H13C 0.9800 . ?
C11B H11D 0.9500 . ?
C12B H12D 0.9800 . ?
C12B H12E 0.9800 . ?
C12B H12F 0.9800 . ?
C13B H13D 0.9800 . ?
C13B H13E 0.9800 . ?
C13B H13F 0.9800 . ?

loop_
_geom_torsion_atom_site_label_1
_geom_torsion_atom_site_label_2
_geom_torsion_atom_site_label_3
_geom_torsion_atom_site_label_4
_geom_torsion
_geom_torsion_site_symmetry_1
_geom_torsion_site_symmetry_2
_geom_torsion_site_symmetry_3
_geom_torsion_site_symmetry_4
_geom_torsion_publ_flag
Ca2 O8 C10 O7 10.9(2) 2_766 . . . ?
Ca2 O8 C10 C8 -169.52(18) 2_766 . . . ?
Ca2 O4 C5 O3 19.8(2) . . . . ?
Ca2 O4 C5 C4 -154.30(17) . . . . ?
Ca2 O6 C6 O5 -88.1(2) . . . . ?
Ca2 O6 C6 C7 98.82(19) . . . . ?
Ca2 O7 C10 Ca2 -126.7(3) . . . 2_766 ?
Ca2 O7 C10 O8 -11.0(2) 2_766 . . . ?
Ca2 O7 C10 O8 -137.7(2) . . . . ?
Ca2 O7 C10 C8 42.7(4) . . . . ?
Ca2 O7 C10 C8 169.44(18) 2_766 . . . ?
Ca2 O3 C5 O4 -18.5(2) . . . . ?
Ca2 O3 C5 C4 155.50(19) . . . . ?
Ca1 O4 C5 O3 -96.0(2) . . . . ?
Ca1 O4 C5 C4 89.8(2) . . . . ?
Ca1 O2 C1 Ca1 125.9(3) 2_665 . . 1_565 ?
Ca1 O2 C1 O1 15.0(2) 1_565 . . . ?
Ca1 O2 C1 O1 140.8(2) 2_665 . . . ?
Ca1 O2 C1 C2 -164.31(18) 1_565 . . . ?
Ca1 O2 C1 C2 -38.4(4) 2_665 . . . ?
Ca1 O6 C6 O5 14.6(2) . . . . ?
Ca1 O6 C6 C7 -158.42(18) . . . . ?
Ca1 O1 C1 O2 -14.6(2) 1_565 . . . ?
Ca1 O1 C1 C2 164.67(19) 1_565 . . . ?
Ca1 O5 C6 O6 -16.0(2) . . . . ?
Ca1 O5 C6 C7 156.79(18) . . . . ?
Ca1 O12 C11A N1 -103.8(6) . . . . ?
Ca1 O12 C11B N1 143.5(6) . . . . ?
Ca1 C1 C2 C4 -107.6(7) 1_565 . . 2_665 ?
Ca1 C1 C2 C3 70.5(7) 1_565 . . . ?
O8 C10 C8 C7 -156.5(2) . . . . ?
O8 C10 C8 C9 21.3(3) . . . . ?
O4 C5 C4 C2 -90.8(3) . . . 2_665 ?
O4 C5 C4 C3 89.1(3) . . . . ?
O2 C1 C2 C4 -23.0(3) . . . 2_665 ?
O2 C1 C2 C3 155.1(2) . . . . ?
O7 C10 C8 C7 23.0(3) . . . . ?
O7 C10 C8 C9 -159.1(2) . . . . ?
O3 C5 C4 C2 94.9(3) . . . 2_665 ?
O3 C5 C4 C3 -85.3(3) . . . . ?
O1 C1 C2 C4 157.7(2) . . . 2_665 ?
O1 C1 C2 C3 -24.2(3) . . . . ?
C1 C2 C3 C4 -177.9(2) . . . . ?
C10 C8 C7 C6 -9.1(4) . . . . ?
C10 C8 C7 C9 176.1(2) . . . 2_756 ?
C10 C8 C9 C7 -176.1(2) . . . 2_756 ?
C5 C4 C3 C2 179.8(2) . . . . ?
C8 C7 C6 O6 -80.6(3) . . . . ?
C8 C7 C6 O5 106.2(3) . . . . ?
C7 C8 C9 C7 1.8(4) . . . 2_756 ?
C4 C2 C3 C4 0.4(4) 2_665 . . . ?
C2 C4 C3 C2 -0.4(4) 2_665 . . . ?
C9 C8 C7 C6 173.0(2) . . . . ?
C9 C8 C7 C9 -1.8(4) . . . 2_756 ?
C9 C7 C6 O6 94.5(2) 2_756 . . . ?
C9 C7 C6 O5 -78.8(3) 2_756 . . . ?
C12A N1 C11A O12 1.0(6) . . . . ?
C13A N1 C11A O12 -177.0(4) . . . . ?
C12B N1 C11B O12 169.1(8) . . . . ?
C13B N1 C11B O12 1.4(12) . . . . ?
